data_2105704
loop_
_publ_author_name
'Day, Graeme M.'
'Cooper, Timothy G.'
'Cruz-Cabeza, Aurora J.'
'Hejczyk, Katarzyna E.'
'Ammon, Herman L.'
'Boerrigter, Stephan X. M.'
'Tan, Jeffrey S.'
'Della Valle, Raffaele G.'
'Venuti, Elisabetta'
'Jose, Jovan'
'Gadre, Shridhar R.'
'Desiraju, Gautam R.'
'Thakur, Tejender S.'
'van Eijck, Bouke P.'
'Facelli, Julio C.'
'Bazterra, Victor E.'
'Ferraro, Marta B.'
'Hofmann, Detlef W. M.'
'Neumann, Marcus A.'
'Leusen, Frank J. J.'
'Kendrick, John'
'Price, Sarah L.'
'Misquitta, Alston J.'
'Karamertzanis, Panagiotis G.'
'Welch, Gareth W. A.'
'Scheraga, Harold A.'
'Arnautova, Yelena A.'
'Schmidt, Martin U.'
'van de Streek, Jacco'
'Wolf, Alexandra K.'
'Schweizer, Bernd'

_publ_section_title
;
 Significant progress in predicting the crystal structures of small
 organic molecules -- a report on the fourth blind test
;
_journal_issue 2
_journal_name_full 'Acta Crystallographica Section B Structural Science'
_journal_page_first 107
_journal_page_last 125
_journal_paper_doi 10.1107/S0108768109004066
_journal_volume 65
_journal_year 2009
_chemical_formula_sum 'C10 H10 N2 S3'
_chemical_formula_weight 254.38
_chemical_name_systematic
;
?
;
_space_group_IT_number 14
_symmetry_space_group_name_Hall '-P 2ybc'
_symmetry_space_group_name_H-M 'P 1 21/c 1'
_atom_sites_solution_hydrogens geom
_atom_sites_solution_primary direct
_atom_sites_solution_secondary difmap
_audit_creation_method SHELXL-97
_cell_angle_alpha 90.00
_cell_angle_beta 105.800(3)
_cell_angle_gamma 90.00
_cell_formula_units_Z 4
_cell_length_a 13.060(3)
_cell_length_b 9.738(2)
_cell_length_c 9.335(2)
_cell_measurement_temperature 150(2)
_cell_volume 1142.4(4)
_computing_structure_refinement 'SHELXL-97 (Sheldrick, 1997)'
_computing_structure_solution 'SHELXS-97 (Sheldrick, 1990)'
_diffrn_ambient_temperature 150(2)
_diffrn_measured_fraction_theta_full 0.994
_diffrn_measured_fraction_theta_max 0.994
_diffrn_radiation_monochromator graphite
_diffrn_radiation_source 'fine-focus sealed tube'
_diffrn_radiation_type MoK\a
_diffrn_radiation_wavelength 0.71073
_diffrn_reflns_av_R_equivalents 0.0408
_diffrn_reflns_av_sigmaI/netI 0.0448
_diffrn_reflns_limit_h_max 16
_diffrn_reflns_limit_h_min -16
_diffrn_reflns_limit_k_max 12
_diffrn_reflns_limit_k_min -12
_diffrn_reflns_limit_l_max 12
_diffrn_reflns_limit_l_min -12
_diffrn_reflns_number 9769
_diffrn_reflns_theta_full 27.50
_diffrn_reflns_theta_max 27.50
_diffrn_reflns_theta_min 1.62
_exptl_absorpt_coefficient_mu 0.615
_exptl_crystal_density_diffrn 1.479
_exptl_crystal_density_method 'not measured'
_exptl_crystal_F_000 528
_refine_diff_density_max 0.340
_refine_diff_density_min -0.253
_refine_diff_density_rms 0.062
_refine_ls_extinction_method none
_refine_ls_goodness_of_fit_ref 0.985
_refine_ls_hydrogen_treatment mixed
_refine_ls_matrix_type full
_refine_ls_number_parameters 138
_refine_ls_number_reflns 2607
_refine_ls_number_restraints 0
_refine_ls_restrained_S_all 0.985
_refine_ls_R_factor_all 0.0515
_refine_ls_R_factor_gt 0.0324
_refine_ls_shift/su_max 0.001
_refine_ls_shift/su_mean 0.000
_refine_ls_structure_factor_coef Fsqd
_refine_ls_weighting_details 'calc w=1/[\s^2^(Fo^2^)+(0.0370P)^2^+0.0000P] where P=(Fo^2^+2Fc^2^)/3'
_refine_ls_weighting_scheme calc
_refine_ls_wR_factor_gt 0.0705
_refine_ls_wR_factor_ref 0.0766
_reflns_number_gt 1919
_reflns_number_total 2607
_reflns_threshold_expression >2sigma(I)
_cod_data_source_file bk5081sup1.cif
_cod_data_source_block expt_XIV
_cod_database_code 2105704

loop_
_symmetry_equiv_pos_as_xyz
'x, y, z'
'-x, y+1/2, -z+1/2'
'-x, -y, -z'
'x, -y-1/2, z-1/2'

loop_
_atom_site_label
_atom_site_type_symbol
_atom_site_fract_x
_atom_site_fract_y
_atom_site_fract_z
_atom_site_U_iso_or_equiv
_atom_site_adp_type
_atom_site_occupancy
_atom_site_symmetry_multiplicity
_atom_site_calc_flag
_atom_site_refinement_flags
S1 S 0.83433(4) 0.73937(5) 0.06977(6) 0.02633(14) Uani 1 1 d .
S2 S 0.64445(4) 1.15798(5) 0.13523(6) 0.02746(14) Uani 1 1 d .
S3 S 0.93182(4) 0.96808(5) 0.27809(6) 0.02901(14) Uani 1 1 d .
N4 N 0.76679(12) 0.98549(15) 0.03162(16) 0.0200(3) Uani 1 1 d .
C5 C 0.84298(15) 0.9099(2) 0.1279(2) 0.0227(4) Uani 1 1 d .
C6 C 0.61949(15) 0.9667(2) -0.2038(2) 0.0254(4) Uani 1 1 d .
H6A H 0.6031 1.0619 -0.2084 0.030 Uiso 1 1 calc R
N7 N 0.80564(13) 1.21880(15) 0.02127(17) 0.0225(4) Uani 1 1 d .
C8 C 0.70002(14) 0.91293(19) -0.0888(2) 0.0209(4) Uani 1 1 d .
C9 C 0.66864(16) 0.6838(2) -0.1916(2) 0.0265(5) Uani 1 1 d .
H9A H 0.6847 0.5885 -0.1872 0.032 Uiso 1 1 calc R
C10 C 0.72610(15) 0.77374(19) -0.0831(2) 0.0224(4) Uani 1 1 d .
C11 C 0.89594(16) 1.1863(2) -0.0386(2) 0.0291(5) Uani 1 1 d .
H11A H 0.9627 1.1995 0.0394 0.044 Uiso 1 1 calc R
H11B H 0.8946 1.2471 -0.1227 0.044 Uiso 1 1 calc R
H11C H 0.8907 1.0906 -0.0722 0.044 Uiso 1 1 calc R
C12 C 0.74426(15) 1.12697(19) 0.0614(2) 0.0210(4) Uani 1 1 d .
C13 C 0.56371(16) 0.8763(2) -0.3118(2) 0.0295(5) Uani 1 1 d .
H13A H 0.5079 0.9103 -0.3919 0.035 Uiso 1 1 calc R
C14 C 0.78734(16) 1.36505(19) 0.0429(2) 0.0291(5) Uani 1 1 d .
H14A H 0.7121 1.3867 -0.0012 0.044 Uiso 1 1 calc R
H14B H 0.8312 1.4204 -0.0052 0.044 Uiso 1 1 calc R
H14C H 0.8066 1.3857 0.1497 0.044 Uiso 1 1 calc R
C16 C 0.58781(16) 0.7371(2) -0.3054(2) 0.0289(5) Uani 1 1 d .
H16A H 0.5479 0.6776 -0.3808 0.035 Uiso 1 1 calc R

loop_
_atom_site_aniso_label
_atom_site_aniso_U_11
_atom_site_aniso_U_22
_atom_site_aniso_U_33
_atom_site_aniso_U_23
_atom_site_aniso_U_13
_atom_site_aniso_U_12
S1 0.0283(3) 0.0192(3) 0.0300(3) -0.0009(2) 0.0054(2) 0.0049(2)
S2 0.0280(3) 0.0237(3) 0.0329(3) 0.0027(2) 0.0121(2) 0.0048(2)
S3 0.0266(3) 0.0292(3) 0.0269(3) -0.0022(2) -0.0001(2) 0.0035(2)
N4 0.0220(9) 0.0154(8) 0.0217(8) -0.0005(6) 0.0046(7) 0.0012(6)
C5 0.0218(10) 0.0219(10) 0.0259(10) 0.0006(8) 0.0093(8) 0.0026(8)
C6 0.0253(11) 0.0252(11) 0.0256(10) 0.0003(8) 0.0068(9) 0.0002(8)
N7 0.0260(9) 0.0169(8) 0.0237(9) 0.0005(7) 0.0053(7) -0.0001(7)
C8 0.0205(10) 0.0217(10) 0.0223(10) -0.0015(8) 0.0086(8) -0.0017(8)
C9 0.0289(11) 0.0206(10) 0.0330(11) -0.0037(9) 0.0138(9) -0.0045(9)
C10 0.0241(10) 0.0218(10) 0.0228(10) 0.0009(8) 0.0090(8) 0.0013(8)
C11 0.0281(11) 0.0297(11) 0.0324(11) 0.0022(9) 0.0129(10) -0.0041(9)
C12 0.0230(10) 0.0197(10) 0.0181(9) 0.0018(8) 0.0020(8) 0.0016(8)
C13 0.0240(11) 0.0376(12) 0.0257(11) 0.0013(9) 0.0047(9) -0.0014(9)
C14 0.0354(12) 0.0186(10) 0.0316(11) 0.0018(9) 0.0063(10) -0.0007(9)
C16 0.0260(11) 0.0333(12) 0.0287(11) -0.0078(9) 0.0094(9) -0.0104(9)

loop_
_atom_type_symbol
_atom_type_description
_atom_type_scat_dispersion_real
_atom_type_scat_dispersion_imag
_atom_type_scat_source
C C 0.0033 0.0016 'International Tables Vol C Tables 4.2.6.8 and 6.1.1.4'
H H 0.0000 0.0000 'International Tables Vol C Tables 4.2.6.8 and 6.1.1.4'
N N 0.0061 0.0033 'International Tables Vol C Tables 4.2.6.8 and 6.1.1.4'
S S 0.1246 0.1234 'International Tables Vol C Tables 4.2.6.8 and 6.1.1.4'

loop_
_geom_angle_atom_site_label_1
_geom_angle_atom_site_label_2
_geom_angle_atom_site_label_3
_geom_angle
C5 S1 C10 92.36(9)
C5 N4 C8 115.95(16)
C5 N4 C12 122.47(15)
C8 N4 C12 120.96(15)
N4 C5 S3 126.26(15)
N4 C5 S1 109.65(14)
S3 C5 S1 124.09(12)
C8 C6 C13 117.51(19)
C8 C6 H6A 121.2
C13 C6 H6A 121.2
C12 N7 C14 118.93(16)
C12 N7 C11 124.97(16)
C14 N7 C11 116.05(16)
C6 C8 C10 121.50(18)
C6 C8 N4 127.07(18)
C10 C8 N4 111.41(16)
C16 C9 C10 118.11(18)
C16 C9 H9A 120.9
C10 C9 H9A 120.9
C9 C10 C8 120.36(18)
C9 C10 S1 129.01(15)
C8 C10 S1 110.62(14)
N7 C11 H11A 109.5
N7 C11 H11B 109.5
H11A C11 H11B 109.5
N7 C11 H11C 109.5
H11A C11 H11C 109.5
H11B C11 H11C 109.5
N7 C12 N4 114.71(16)
N7 C12 S2 126.88(15)
N4 C12 S2 118.38(13)
C6 C13 C16 121.32(19)
C6 C13 H13A 119.3
C16 C13 H13A 119.3
N7 C14 H14A 109.5
N7 C14 H14B 109.5
H14A C14 H14B 109.5
N7 C14 H14C 109.5
H14A C14 H14C 109.5
H14B C14 H14C 109.5
C9 C16 C13 121.15(19)
C9 C16 H16A 119.4
C13 C16 H16A 119.4

loop_
_geom_bond_atom_site_label_1
_geom_bond_atom_site_label_2
_geom_bond_distance
S1 C5 1.741(2)
S1 C10 1.746(2)
S2 C12 1.6599(19)
S3 C5 1.657(2)
N4 C5 1.361(2)
N4 C8 1.410(2)
N4 C12 1.451(2)
C6 C8 1.385(3)
C6 C13 1.387(3)
C6 H6A 0.9500
N7 C12 1.321(2)
N7 C14 1.467(2)
N7 C11 1.470(2)
C8 C10 1.395(3)
C9 C16 1.379(3)
C9 C10 1.393(3)
C9 H9A 0.9500
C11 H11A 0.9800
C11 H11B 0.9800
C11 H11C 0.9800
C13 C16 1.389(3)
C13 H13A 0.9500
C14 H14A 0.9800
C14 H14B 0.9800
C14 H14C 0.9800
C16 H16A 0.9500

loop_
_geom_torsion_atom_site_label_1
_geom_torsion_atom_site_label_2
_geom_torsion_atom_site_label_3
_geom_torsion_atom_site_label_4
_geom_torsion
C8 N4 C5 S3 180.00(14)
C12 N4 C5 S3 -9.0(3)
C8 N4 C5 S1 0.2(2)
C12 N4 C5 S1 171.19(13)
C10 S1 C5 N4 -0.70(14)
C10 S1 C5 S3 179.46(13)
C13 C6 C8 C10 1.5(3)
C13 C6 C8 N4 179.62(18)
C5 N4 C8 C6 -177.65(18)
C12 N4 C8 C6 11.2(3)
C5 N4 C8 C10 0.7(2)
C12 N4 C8 C10 -170.52(16)
C16 C9 C10 C8 1.6(3)
C16 C9 C10 S1 -177.78(15)
C6 C8 C10 C9 -2.2(3)
N4 C8 C10 C9 179.36(17)
C6 C8 C10 S1 177.26(14)
N4 C8 C10 S1 -1.2(2)
C5 S1 C10 C9 -179.50(19)
C5 S1 C10 C8 1.07(15)
C14 N7 C12 N4 178.37(15)
C11 N7 C12 N4 -4.5(3)
C14 N7 C12 S2 0.4(3)
C11 N7 C12 S2 177.53(15)
C5 N4 C12 N7 85.3(2)
C8 N4 C12 N7 -104.1(2)
C5 N4 C12 S2 -96.55(19)
C8 N4 C12 S2 74.04(19)
C8 C6 C13 C16 -0.2(3)
C10 C9 C16 C13 -0.3(3)
C6 C13 C16 C9 -0.4(3)
